data_4101165
_journal_name_full 'Journal of the American Chemical Society'
_journal_paper_doi 10.1021/ja058066n
_journal_year 2006
_chemical_absolute_configuration 'CHOOSE rm ad rmad syn or unk'
_chemical_formula_moiety 'C59 H48 Cl6 I N'
_chemical_formula_sum 'C59 H48 Cl6 I N'
_chemical_formula_weight 1110.66
_space_group_IT_number 19
_space_group_name_Hall 'P 2ac 2ab'
_space_group_name_H-M_alt 'P 21 21 21'
_symmetry_cell_setting orthorhombic
_symmetry_Int_Tables_number 19
_symmetry_space_group_name_Hall 'P 2ac 2ab'
_symmetry_space_group_name_H-M 'P 21 21 21'
_cell_angle_alpha 90.0000
_cell_angle_beta 90.0000
_cell_angle_gamma 90.0000
_cell_formula_units_Z 4
_cell_length_a 12.717(2)
_cell_length_b 12.918(3)
_cell_length_c 31.470(6)
_cell_measurement_temperature 123.1
_cell_volume 5170.1(18)
_exptl_crystal_density_diffrn 1.427
_cod_database_code 4101165

loop_
_symmetry_equiv_pos_site_id
_symmetry_equiv_pos_as_xyz
1 +X,+Y,+Z
2 1/2+X,1/2-Y,-Z
3 -X,1/2+Y,1/2-Z
4 1/2-X,-Y,1/2+Z

loop_
_atom_site_label
_atom_site_type_symbol
_atom_site_fract_x
_atom_site_fract_y
_atom_site_fract_z
_atom_site_U_iso_or_equiv
_atom_site_adp_type
_atom_site_occupancy
_atom_site_symmetry_multiplicity
_atom_site_calc_flag
_atom_site_refinement_flags
_atom_site_disorder_assembly
_atom_site_disorder_group
I(1) I 0.25518(4) 0.29997(3) 0.183860(10) 0.03071(11) Uani 1.00 1 d . . .
Cl(1) Cl 0.5536(2) 0.4272(2) 0.33373(8) 0.0791(9) Uani 1.00 1 d . . .
Cl(2) Cl 0.66023(18) 0.2786(2) 0.38939(8) 0.0598(7) Uani 1.00 1 d . . .
Cl(3) Cl 0.8038(2) 0.5824(2) 0.45590(9) 0.0814(10) Uani 1.00 1 d . . .
Cl(4) Cl 0.8627(2) 0.4839(2) 0.37545(8) 0.0674(8) Uani 1.00 1 d . . .
Cl(5) Cl 0.3012(2) 0.3428(2) 0.05090(9) 0.0928(10) Uani 1.00 1 d . . .
Cl(6) Cl 0.17999(17) 0.53050(19) 0.05281(8) 0.0556(7) Uani 1.00 1 d . . .
N(1) N 0.1636(3) 0.3371(3) 0.31612(17) 0.0208(13) Uani 1.00 1 d . . .
C(1) C 0.2636(7) 0.4443(6) 0.0808(2) 0.048(2) Uani 1.00 1 d . . .
C(8) C 0.1745(4) 0.5474(5) 0.36731(19) 0.0189(17) Uani 1.00 1 d . . .
C(9) C 0.1599(4) 0.5324(4) 0.32397(19) 0.0167(16) Uani 1.00 1 d . . .
C(11) C 0.2408(6) 0.2521(4) 0.3049(2) 0.0310(18) Uani 1.00 1 d . . .
C(12) C 0.1225(5) 0.6387(5) 0.4349(2) 0.026(2) Uani 1.00 1 d . . .
C(13) C 0.0006(5) 0.7770(5) 0.3869(2) 0.030(2) Uani 1.00 1 d . . .
C(14) C -0.0172(5) 0.5546(5) 0.2363(2) 0.0223(18) Uani 1.00 1 d . . .
C(15) C 0.2905(4) 0.2978(5) 0.41497(18) 0.0196(16) Uani 1.00 1 d . . .
C(16) C 0.3315(5) 0.1068(5) 0.4034(2) 0.0215(18) Uani 1.00 1 d . . .
C(17) C -0.1222(5) 0.4964(5) 0.1752(2) 0.026(2) Uani 1.00 1 d . . .
C(18) C 0.0561(4) 0.6939(5) 0.36610(19) 0.0221(17) Uani 1.00 1 d . . .
C(19) C 0.1725(5) 0.1576(5) 0.4404(2) 0.0264(19) Uani 1.00 1 d . . .
C(20) C 0.1515(5) 0.5885(5) 0.1809(2) 0.0278(19) Uani 1.00 1 d . . .
C(21) C 0.0958(5) 0.6006(5) 0.30072(19) 0.0211(17) Uani 1.00 1 d . . .
C(22) C 0.1465(5) 0.0489(4) 0.44592(19) 0.0241(18) Uani 1.00 1 d . . .
C(23) C 0.4054(5) 0.4419(5) 0.43409(19) 0.0212(18) Uani 1.00 1 d . . .
C(24) C 0.0963(5) 0.2357(5) 0.4592(2) 0.026(2) Uani 1.00 1 d . . .
C(25) C 0.1374(5) 0.3322(5) 0.36379(18) 0.0214(17) Uani 1.00 1 d . . .
C(26) C 0.4258(5) 0.1287(5) 0.3814(2) 0.031(2) Uani 1.00 1 d . . .
C(27) C 0.0465(4) 0.6812(5) 0.3212(2) 0.0235(17) Uani 1.00 1 d . . .
C(28) C 0.2145(5) -0.0274(5) 0.4320(2) 0.032(2) Uani 1.00 1 d . . .
C(29) C 0.3772(6) -0.0781(5) 0.3957(2) 0.035(2) Uani 1.00 1 d . . .
C(30) C 0.1203(4) 0.6277(5) 0.3895(2) 0.0190(17) Uani 1.00 1 d . . .
C(31) C 0.3761(4) 0.3357(4) 0.43491(19) 0.0199(17) Uani 1.00 1 d . . .
C(32) C 0.4950(5) 0.4789(5) 0.4548(2) 0.028(2) Uani 1.00 1 d . . .
C(33) C 0.0038(5) 0.7854(5) 0.4303(2) 0.029(2) Uani 1.00 1 d . . .
C(34) C 0.0598(5) 0.5543(5) 0.1651(2) 0.0266(19) Uani 1.00 1 d . . .
C(35) C -0.0276(5) 0.5338(4) 0.1914(2) 0.0252(19) Uani 1.00 1 d . . .
C(36) C 0.2488(6) 0.4749(4) 0.39104(16) 0.0204(15) Uani 1.00 1 d . . .
C(37) C 0.4904(5) 0.0510(6) 0.3676(2) 0.038(2) Uani 1.00 1 d . . .
C(38) C 0.2708(5) 0.6363(5) 0.2417(2) 0.0255(19) Uani 1.00 1 d . . .
C(39) C 0.2612(5) 0.1852(4) 0.41943(17) 0.0224(16) Uani 1.00 1 d . . .
C(40) C -0.1993(5) 0.5040(5) 0.2459(2) 0.032(2) Uani 1.00 1 d . . .
C(41) C 0.1318(5) 0.3034(5) 0.4893(2) 0.036(2) Uani 1.00 1 d . . .
C(42) C -0.0057(5) 0.2388(5) 0.4465(2) 0.032(2) Uani 1.00 1 d . . .
C(43) C 0.4622(5) 0.6507(5) 0.4294(2) 0.032(2) Uani 1.00 1 d . . .
C(44) C 0.4577(5) 0.6017(6) 0.2448(2) 0.041(2) Uani 1.00 1 d . . .
C(45) C 0.3075(5) -0.0003(5) 0.4114(2) 0.026(2) Uani 1.00 1 d . . .
C(46) C -0.2073(5) 0.4815(5) 0.2012(2) 0.031(2) Uani 1.00 1 d . . .
C(47) C 0.2870(5) 0.7235(5) 0.2667(2) 0.031(2) Uani 1.00 1 d . . .
C(48) C -0.1084(5) 0.5391(5) 0.2622(2) 0.026(2) Uani 1.00 1 d . . .
C(49) C 0.3585(5) 0.5756(5) 0.2316(2) 0.029(2) Uani 1.00 1 d . . .
C(50) C 0.2268(4) 0.3688(4) 0.39022(18) 0.0177(16) Uani 1.00 1 d . . .
C(51) C 0.2128(4) 0.4412(4) 0.30323(19) 0.0210(17) Uani 1.00 1 d . . .
C(52) C -0.0407(6) 0.3792(5) 0.4935(2) 0.037(2) Uani 1.00 1 d . . .
C(53) C 0.3869(6) 0.7497(6) 0.2813(2) 0.046(2) Uani 1.00 1 d . . .
C(55) C 0.1642(5) 0.6058(5) 0.2258(2) 0.0211(18) Uani 1.00 1 d . . .
C(56) C 0.0600(6) 0.3757(6) 0.5074(2) 0.046(2) Uani 1.00 1 d . . .
C(57) C 0.5238(5) 0.5816(5) 0.4527(2) 0.038(2) Uani 1.00 1 d . . .
C(58) C 0.0649(5) 0.3206(5) 0.2915(2) 0.029(2) Uani 1.00 1 d . . .
C(59) C 0.0828(5) 0.5884(5) 0.2525(2) 0.0198(18) Uani 1.00 1 d . . .
C(60) C 0.4741(6) 0.6892(7) 0.2704(2) 0.048(2) Uani 1.00 1 d . . .
C(61) C 0.3713(5) 0.6191(5) 0.4096(2) 0.032(2) Uani 1.00 1 d . . .
C(62) C 0.3383(5) 0.5141(5) 0.4117(2) 0.0220(18) Uani 1.00 1 d . . .
C(63) C -0.0752(5) 0.3125(6) 0.4631(2) 0.035(2) Uani 1.00 1 d . . .
C(64) C 0.0662(5) 0.7145(5) 0.4550(2) 0.031(2) Uani 1.00 1 d . . .
C(65) C 0.6417(7) 0.3273(8) 0.3372(2) 0.064(3) Uani 1.00 1 d . . .
C(66) C 0.4664(6) -0.0517(6) 0.3753(2) 0.038(2) Uani 1.00 1 d . . .
C(67) C 0.7823(8) 0.5812(8) 0.4011(2) 0.083(4) Uani 1.00 1 d . . .
H(1) H 0.2263 0.4188 0.1048 0.058 Uiso 1.00 1 c R . .
H(2) H 0.3240 0.4812 0.0901 0.058 Uiso 1.00 1 c R . .
H(3) H 0.0783 0.3754 0.3691 0.026 Uiso 1.00 1 c R . .
H(4) H 0.1206 0.2629 0.3713 0.026 Uiso 1.00 1 c R . .
H(5) H 0.2844 0.4409 0.3119 0.025 Uiso 1.00 1 c R . .
H(6) H 0.2090 0.4483 0.2732 0.025 Uiso 1.00 1 c R . .
H(7) H 0.6175 0.2723 0.3197 0.076 Uiso 1.00 1 c R . .
H(8) H 0.7075 0.3514 0.3269 0.076 Uiso 1.00 1 c R . .
H(9) H 0.7103 0.5677 0.3954 0.099 Uiso 1.00 1 c R . .
H(10) H 0.8008 0.6471 0.3899 0.099 Uiso 1.00 1 c R . .
H(11) H 0.3103 0.2777 0.3086 0.037 Uiso 1.00 1 c R . .
H(12) H 0.2313 0.2310 0.2763 0.037 Uiso 1.00 1 c R . .
H(13) H 0.2299 0.1947 0.3232 0.037 Uiso 1.00 1 c R . .
H(14) H 0.0696 0.3566 0.2653 0.035 Uiso 1.00 1 c R . .
H(15) H 0.0079 0.3473 0.3076 0.035 Uiso 1.00 1 c R . .
H(16) H 0.0538 0.2490 0.2863 0.035 Uiso 1.00 1 c R . .
H(17) H 0.1642 0.5928 0.4514 0.031 Uiso 1.00 1 c R . .
H(18) H -0.0391 0.8251 0.3706 0.036 Uiso 1.00 1 c R . .
H(19) H -0.1282 0.4808 0.1458 0.031 Uiso 1.00 1 c R . .
H(20) H 0.2085 0.6021 0.1623 0.033 Uiso 1.00 1 c R . .
H(21) H 0.0817 0.0299 0.4587 0.029 Uiso 1.00 1 c R . .
H(22) H 0.4440 0.1988 0.3761 0.037 Uiso 1.00 1 c R . .
H(23) H 0.0050 0.7286 0.3053 0.028 Uiso 1.00 1 c R . .
H(24) H 0.1989 -0.0981 0.4374 0.039 Uiso 1.00 1 c R . .
H(25) H 0.3613 -0.1489 0.4006 0.042 Uiso 1.00 1 c R . .
H(26) H 0.4194 0.2890 0.4504 0.024 Uiso 1.00 1 c R . .
H(27) H 0.5368 0.4323 0.4709 0.034 Uiso 1.00 1 c R . .
H(28) H -0.0356 0.8377 0.4443 0.035 Uiso 1.00 1 c R . .
H(29) H 0.0526 0.5435 0.1354 0.032 Uiso 1.00 1 c R . .
H(30) H 0.5530 0.0682 0.3527 0.045 Uiso 1.00 1 c R . .
H(31) H -0.2584 0.4941 0.2639 0.038 Uiso 1.00 1 c R . .
H(32) H 0.2030 0.3017 0.4984 0.043 Uiso 1.00 1 c R . .
H(33) H -0.0299 0.1910 0.4257 0.039 Uiso 1.00 1 c R . .
H(34) H 0.4831 0.7211 0.4271 0.039 Uiso 1.00 1 c R . .
H(35) H 0.5163 0.5600 0.2373 0.049 Uiso 1.00 1 c R . .
H(36) H -0.2713 0.4557 0.1898 0.038 Uiso 1.00 1 c R . .
H(37) H 0.2286 0.7656 0.2741 0.037 Uiso 1.00 1 c R . .
H(38) H -0.1045 0.5536 0.2918 0.032 Uiso 1.00 1 c R . .
H(39) H 0.3481 0.5157 0.2146 0.035 Uiso 1.00 1 c R . .
H(40) H -0.0868 0.4301 0.5048 0.045 Uiso 1.00 1 c R . .
H(41) H 0.3962 0.8094 0.2986 0.055 Uiso 1.00 1 c R . .
H(42) H 0.0826 0.4204 0.5296 0.055 Uiso 1.00 1 c R . .
H(43) H 0.5850 0.6055 0.4670 0.046 Uiso 1.00 1 c R . .
H(44) H 0.5420 0.7089 0.2800 0.058 Uiso 1.00 1 c R . .
H(45) H 0.3300 0.6675 0.3942 0.039 Uiso 1.00 1 c R . .
H(46) H -0.1462 0.3155 0.4538 0.042 Uiso 1.00 1 c R . .
H(47) H 0.0676 0.7208 0.4850 0.038 Uiso 1.00 1 c R . .
H(48) H 0.5127 -0.1044 0.3657 0.045 Uiso 1.00 1 c R . .

loop_
_atom_site_aniso_label
_atom_site_aniso_U_11
_atom_site_aniso_U_22
_atom_site_aniso_U_33
_atom_site_aniso_U_12
_atom_site_aniso_U_13
_atom_site_aniso_U_23
I(1) 0.0334(2) 0.0330(2) 0.0257(2) 0.0006(2) -0.0045(2) 0.0026(2)
Cl(1) 0.099(2) 0.072(2) 0.0662(16) 0.0318(16) 0.0077(15) 0.0091(14)
Cl(2) 0.0586(13) 0.0593(16) 0.0615(14) -0.0109(11) -0.0032(11) 0.0028(12)
Cl(3) 0.0615(16) 0.102(2) 0.081(2) 0.0199(15) -0.0074(14) 0.0104(17)
Cl(4) 0.0732(17) 0.0690(18) 0.0601(15) -0.0081(13) 0.0070(12) 0.0198(13)
Cl(5) 0.125(2) 0.082(2) 0.0713(17) 0.0525(18) 0.0352(17) 0.0016(16)
Cl(6) 0.0444(12) 0.0542(15) 0.0682(15) 0.0050(10) 0.0029(11) 0.0259(13)
N(1) 0.028(2) 0.016(2) 0.018(2) -0.000(2) -0.000(2) -0.000(2)
C(1) 0.048(5) 0.060(5) 0.037(4) -0.012(5) -0.009(4) 0.012(3)
C(8) 0.024(3) 0.016(3) 0.017(3) -0.007(2) -0.003(2) 0.004(2)
C(9) 0.019(3) 0.013(3) 0.018(3) -0.003(2) -0.001(2) 0.000(2)
C(11) 0.050(4) 0.017(3) 0.026(3) 0.003(3) -0.004(4) 0.001(2)
C(12) 0.032(3) 0.021(4) 0.026(3) 0.002(3) -0.011(3) 0.001(3)
C(13) 0.031(3) 0.020(4) 0.038(4) 0.004(3) -0.003(3) 0.002(3)
C(14) 0.029(3) 0.018(3) 0.020(3) -0.002(3) -0.007(3) 0.001(2)
C(15) 0.028(3) 0.016(3) 0.015(3) 0.001(2) 0.005(2) -0.002(3)
C(16) 0.032(3) 0.018(3) 0.014(3) -0.000(3) -0.010(3) -0.004(2)
C(17) 0.040(4) 0.019(3) 0.019(3) 0.002(3) -0.011(3) -0.002(2)
C(18) 0.019(3) 0.023(3) 0.024(3) -0.004(3) -0.003(2) 0.004(3)
C(19) 0.036(4) 0.019(3) 0.025(3) -0.005(3) -0.009(3) 0.001(3)
C(20) 0.033(3) 0.025(3) 0.026(3) 0.002(3) 0.008(3) 0.002(3)
C(21) 0.027(3) 0.013(3) 0.023(3) -0.005(2) -0.006(2) 0.005(2)
C(22) 0.043(4) 0.016(3) 0.014(3) -0.008(3) -0.010(3) 0.005(2)
C(23) 0.031(3) 0.018(4) 0.015(3) 0.003(3) -0.003(3) -0.004(2)
C(24) 0.045(4) 0.017(3) 0.017(3) -0.004(3) 0.001(3) 0.005(2)
C(25) 0.035(3) 0.014(3) 0.016(3) 0.004(2) -0.002(2) 0.003(2)
C(26) 0.039(4) 0.022(4) 0.031(4) 0.007(3) -0.008(3) 0.000(3)
C(27) 0.028(3) 0.019(3) 0.024(3) -0.001(2) -0.007(2) 0.001(3)
C(28) 0.052(5) 0.015(3) 0.030(3) -0.002(3) -0.008(3) 0.002(3)
C(29) 0.047(4) 0.015(4) 0.045(4) 0.008(3) -0.024(4) -0.004(3)
C(30) 0.023(3) 0.012(3) 0.022(3) -0.006(2) 0.007(3) 0.001(2)
C(31) 0.024(3) 0.017(3) 0.018(3) -0.002(2) 0.004(2) 0.006(2)
C(32) 0.032(4) 0.024(4) 0.030(4) 0.004(3) -0.003(3) -0.004(3)
C(33) 0.030(3) 0.023(4) 0.034(4) 0.011(3) -0.001(3) -0.011(3)
C(34) 0.044(4) 0.025(4) 0.011(3) 0.008(3) -0.009(3) 0.004(2)
C(35) 0.024(3) 0.011(3) 0.040(4) 0.003(2) -0.015(3) 0.006(3)
C(36) 0.028(3) 0.018(3) 0.015(2) 0.004(3) 0.005(3) 0.000(2)
C(37) 0.034(4) 0.037(5) 0.042(4) 0.007(3) -0.002(3) -0.009(3)
C(38) 0.028(4) 0.028(4) 0.021(3) -0.006(3) 0.006(3) 0.007(2)
C(39) 0.035(3) 0.019(3) 0.013(2) -0.004(3) -0.009(3) -0.000(2)
C(40) 0.030(3) 0.030(4) 0.034(4) 0.002(3) -0.005(3) 0.014(3)
C(41) 0.044(4) 0.024(4) 0.039(4) -0.010(3) 0.010(3) 0.001(3)
C(42) 0.045(4) 0.030(4) 0.021(3) -0.008(3) 0.005(3) 0.006(3)
C(43) 0.037(4) 0.017(3) 0.044(4) 0.000(3) -0.010(3) 0.001(3)
C(44) 0.026(4) 0.048(5) 0.049(5) 0.002(4) -0.004(3) 0.004(4)
C(45) 0.031(4) 0.022(4) 0.025(4) 0.001(3) -0.011(3) -0.001(3)
C(46) 0.029(3) 0.013(3) 0.051(4) -0.003(2) -0.013(3) -0.001(3)
C(47) 0.033(3) 0.028(4) 0.033(4) -0.009(3) 0.002(3) -0.002(3)
C(48) 0.031(4) 0.023(4) 0.025(3) 0.001(3) -0.006(3) 0.006(3)
C(49) 0.033(4) 0.025(4) 0.029(4) -0.001(3) 0.005(3) -0.004(3)
C(50) 0.024(3) 0.015(3) 0.014(2) -0.001(2) 0.005(2) -0.000(2)
C(51) 0.026(3) 0.023(3) 0.014(3) -0.008(2) -0.005(2) 0.006(2)
C(52) 0.056(5) 0.022(4) 0.034(4) 0.010(3) 0.019(3) -0.000(3)
C(53) 0.051(5) 0.041(5) 0.046(5) -0.001(4) 0.005(4) -0.014(4)
C(55) 0.028(3) 0.013(3) 0.022(3) 0.004(3) -0.005(3) 0.012(3)
C(56) 0.052(5) 0.034(5) 0.052(5) -0.001(4) 0.004(4) -0.010(4)
C(57) 0.037(4) 0.026(4) 0.051(5) 0.005(3) -0.022(3) -0.012(3)
C(58) 0.042(4) 0.019(4) 0.027(3) -0.008(3) -0.013(3) 0.005(3)
C(59) 0.029(3) 0.005(3) 0.025(3) 0.006(2) -0.008(3) 0.008(2)
C(60) 0.040(4) 0.057(6) 0.047(5) -0.021(4) -0.001(3) 0.004(4)
C(61) 0.042(4) 0.021(4) 0.034(4) 0.001(3) -0.006(3) 0.004(3)
C(62) 0.029(3) 0.022(3) 0.016(3) -0.002(3) -0.001(3) 0.004(2)
C(63) 0.034(4) 0.038(4) 0.033(4) 0.005(3) 0.013(3) 0.013(3)
C(64) 0.043(4) 0.032(4) 0.019(3) 0.003(3) -0.003(3) -0.002(3)
C(65) 0.067(6) 0.075(7) 0.049(5) 0.004(5) 0.011(4) 0.002(5)
C(66) 0.042(4) 0.032(4) 0.039(4) 0.015(3) -0.013(3) -0.011(3)
C(67) 0.096(9) 0.074(7) 0.078(7) 0.020(6) 0.016(6) 0.033(5)

loop_
_geom_bond_atom_site_label_1
_geom_bond_atom_site_label_2
_geom_bond_distance
_geom_bond_publ_flag
_geom_bond_site_symmetry_1
_geom_bond_site_symmetry_2
Cl(1) C(65) 1.712(10) ? . .
Cl(2) C(65) 1.775(9) ? . .
Cl(3) C(67) 1.747(9) ? . .
Cl(4) C(67) 1.810(10) ? . .
Cl(5) C(1) 1.684(8) ? . .
Cl(6) C(1) 1.774(8) ? . .
N(1) C(11) 1.514(8) ? . .
N(1) C(25) 1.538(7) ? . .
N(1) C(51) 1.538(7) ? . .
N(1) C(58) 1.489(8) ? . .
C(8) C(9) 1.390(8) ? . .
C(8) C(30) 1.428(9) ? . .
C(8) C(36) 1.526(9) ? . .
C(9) C(21) 1.407(8) ? . .
C(9) C(51) 1.506(8) ? . .
C(12) C(30) 1.436(9) ? . .
C(12) C(64) 1.368(9) ? . .
C(13) C(18) 1.441(9) ? . .
C(13) C(33) 1.371(9) ? . .
C(14) C(35) 1.444(9) ? . .
C(14) C(48) 1.431(9) ? . .
C(14) C(59) 1.439(9) ? . .
C(15) C(31) 1.349(8) ? . .
C(15) C(39) 1.508(9) ? . .
C(15) C(50) 1.450(8) ? . .
C(16) C(26) 1.415(9) ? . .
C(16) C(39) 1.440(9) ? . .
C(16) C(45) 1.440(9) ? . .
C(17) C(35) 1.394(9) ? . .
C(17) C(46) 1.369(9) ? . .
C(18) C(27) 1.429(8) ? . .
C(18) C(30) 1.392(9) ? . .
C(19) C(22) 1.454(9) ? . .
C(19) C(24) 1.519(9) ? . .
C(19) C(39) 1.355(9) ? . .
C(20) C(34) 1.343(9) ? . .
C(20) C(55) 1.439(9) ? . .
C(21) C(27) 1.374(8) ? . .
C(21) C(59) 1.534(8) ? . .
C(22) C(28) 1.383(9) ? . .
C(23) C(31) 1.422(9) ? . .
C(23) C(32) 1.397(9) ? . .
C(23) C(62) 1.448(9) ? . .
C(24) C(41) 1.365(9) ? . .
C(24) C(42) 1.359(10) ? . .
C(25) C(50) 1.486(8) ? . .
C(26) C(37) 1.368(10) ? . .
C(28) C(45) 1.392(10) ? . .
C(29) C(45) 1.428(10) ? . .
C(29) C(66) 1.347(10) ? . .
C(32) C(57) 1.377(10) ? . .
C(33) C(64) 1.439(9) ? . .
C(34) C(35) 1.412(9) ? . .
C(36) C(50) 1.399(8) ? . .
C(36) C(62) 1.407(9) ? . .
C(37) C(66) 1.382(11) ? . .
C(38) C(47) 1.392(9) ? . .
C(38) C(49) 1.399(9) ? . .
C(38) C(55) 1.497(9) ? . .
C(40) C(46) 1.440(10) ? . .
C(40) C(48) 1.343(9) ? . .
C(41) C(56) 1.425(11) ? . .
C(42) C(63) 1.400(10) ? . .
C(43) C(57) 1.396(10) ? . .
C(43) C(61) 1.374(10) ? . .
C(44) C(49) 1.371(10) ? . .
C(44) C(60) 1.403(12) ? . .
C(47) C(53) 1.393(10) ? . .
C(52) C(56) 1.354(11) ? . .
C(52) C(63) 1.359(10) ? . .
C(53) C(60) 1.400(11) ? . .
C(55) C(59) 1.352(9) ? . .
C(61) C(62) 1.421(9) ? . .
C(1) H(1) 0.950(10) ? . .
C(1) H(2) 0.950(12) ? . .
C(11) H(11) 0.950 ? . .
C(11) H(12) 0.950 ? . .
C(11) H(13) 0.950(8) ? . .
C(12) H(17) 0.950 ? . .
C(13) H(18) 0.950 ? . .
C(17) H(19) 0.950 ? . .
C(20) H(20) 0.950 ? . .
C(22) H(21) 0.950 ? . .
C(25) H(3) 0.950(9) ? . .
C(25) H(4) 0.950(9) ? . .
C(26) H(22) 0.950 ? . .
C(27) H(23) 0.950 ? . .
C(28) H(24) 0.950 ? . .
C(29) H(25) 0.950 ? . .
C(31) H(26) 0.950 ? . .
C(32) H(27) 0.950 ? . .
C(33) H(28) 0.950 ? . .
C(34) H(29) 0.950 ? . .
C(37) H(30) 0.950 ? . .
C(40) H(31) 0.950 ? . .
C(41) H(32) 0.950 ? . .
C(42) H(33) 0.950 ? . .
C(43) H(34) 0.950 ? . .
C(44) H(35) 0.950 ? . .
C(46) H(36) 0.950 ? . .
C(47) H(37) 0.950 ? . .
C(48) H(38) 0.950 ? . .
C(49) H(39) 0.950 ? . .
C(51) H(5) 0.950(8) ? . .
C(51) H(6) 0.950(8) ? . .
C(52) H(40) 0.950 ? . .
C(53) H(41) 0.950 ? . .
C(56) H(42) 0.950 ? . .
C(57) H(43) 0.950 ? . .
C(58) H(14) 0.950 ? . .
C(58) H(15) 0.950 ? . .
C(58) H(16) 0.950(9) ? . .
C(60) H(44) 0.950 ? . .
C(61) H(45) 0.950 ? . .
C(63) H(46) 0.950 ? . .
C(64) H(47) 0.950 ? . .
C(65) H(7) 0.950(13) ? . .
C(65) H(8) 0.950(13) ? . .
C(66) H(48) 0.950 ? . .
C(67) H(9) 0.950(15) ? . .
C(67) H(10) 0.950(14) ? . .

loop_
_cod_related_entry_id
_cod_related_entry_database
_cod_related_entry_code
1 ChemSpider 30659988
